data_4030075
loop_
_publ_author_name
'Ramsaywack, Sharwatie'
'Karaca, Sila'
'Gholami, Mojtaba'
'Murray, Adrian H.'
'Hampel, Frank'
'McDonald, Robert'
'Elmaci, Nuran'
'L\"uthi, Hans Peter'
'Tykwinski, Rik R.'

_publ_section_title
;
 Donor- and/or Acceptor-Substituted Expanded Radialenes: Theory,
 Synthesis, and Properties.
;
_journal_issue 21
_journal_name_full 'The Journal of organic chemistry'
_journal_page_first 10013
_journal_paper_doi 10.1021/jo5016085
_journal_volume 79
_journal_year 2014
_chemical_formula_moiety 'C78.5 H71 Cl N2 O4 Si2'
_chemical_formula_sum 'C78.5 H71 Cl N2 O4 Si2'
_chemical_formula_weight 1198.00
_chemical_name_systematic
;
 ? 
;
_space_group_crystal_system triclinic
_space_group_IT_number 2
_space_group_name_Hall '-P 1'
_space_group_name_H-M_alt 'P -1'
_symmetry_space_group_name_Hall '-P 1'
_symmetry_space_group_name_H-M 'P -1'
_atom_sites_solution_hydrogens geom
_atom_sites_solution_primary direct
_atom_sites_solution_secondary difmap
_audit_creation_date 2012-04-05
_audit_creation_method
;
  Olex2 1.2-beta
  (compiled 2012.03.20 svn.r2253, GUI svn.r4124)
;
_cell_angle_alpha 77.232(2)
_cell_angle_beta 81.703(2)
_cell_angle_gamma 67.4630(10)
_cell_formula_units_Z 2
_cell_length_a 14.4760(4)
_cell_length_b 15.8680(4)
_cell_length_c 16.718(3)
_cell_measurement_temperature 173
_cell_volume 3451.7(6)
_computing_cell_refinement 'Nonius Collect'
_computing_data_collection 'Nonius Collect'
_computing_data_reduction DENZOSMN
_computing_molecular_graphics OLEX2
_computing_publication_material
;
O. V. Dolomanov, L. J. Bourhis, R. J. Gildea, J. A. K. Howard and H. Puschmann,
OLEX2: a complete structure solution, refinement and analysis program.
J. Appl. Cryst. (2009). 42, 339-341.
;
_computing_structure_refinement
;
SHELXL, G.M. Sheldrick, Acta Cryst.
(2008). A64, 112-122
;
_computing_structure_solution
;
SHELXS, G.M. Sheldrick, Acta Cryst.
(2008). A64, 112-122
;
_diffrn_ambient_temperature 173.15
_diffrn_measured_fraction_theta_full 0.993
_diffrn_measured_fraction_theta_max 0.993
_diffrn_measurement_device_type 'Nonius KappaCCD'
_diffrn_measurement_method '\w scans'
_diffrn_radiation_monochromator graphite
_diffrn_radiation_type MoK\a
_diffrn_radiation_wavelength 0.71073
_diffrn_reflns_av_R_equivalents 0.0270
_diffrn_reflns_av_unetI/netI 0.0411
_diffrn_reflns_limit_h_max 17
_diffrn_reflns_limit_h_min -17
_diffrn_reflns_limit_k_max 18
_diffrn_reflns_limit_k_min -18
_diffrn_reflns_limit_l_max 19
_diffrn_reflns_limit_l_min -19
_diffrn_reflns_number 23538
_diffrn_reflns_theta_full 25.03
_diffrn_reflns_theta_max 25.03
_diffrn_reflns_theta_min 3.79
_diffrn_source 'fine-focus rotating anode'
_exptl_absorpt_coefficient_mu 0.140
_exptl_absorpt_correction_T_max 0.9726
_exptl_absorpt_correction_T_min 0.9659
_exptl_absorpt_correction_type empirical
_exptl_absorpt_process_details Scalepack
_exptl_crystal_colour 'clear light orange'
_exptl_crystal_colour_lustre clear
_exptl_crystal_colour_modifier light
_exptl_crystal_colour_primary orange
_exptl_crystal_density_diffrn 1.153
_exptl_crystal_density_method 'not measured'
_exptl_crystal_description needle
_exptl_crystal_F_000 1266
_exptl_crystal_recrystallization_method 'crystallized from DCM'
_exptl_crystal_size_max 0.25
_exptl_crystal_size_mid 0.2
_exptl_crystal_size_min 0.2
_refine_diff_density_max 0.797
_refine_diff_density_min -0.696
_refine_diff_density_rms 0.060
_refine_ls_extinction_method none
_refine_ls_goodness_of_fit_ref 1.022
_refine_ls_hydrogen_treatment mixed
_refine_ls_matrix_type full
_refine_ls_number_parameters 825
_refine_ls_number_reflns 12105
_refine_ls_number_restraints 5
_refine_ls_restrained_S_all 1.027
_refine_ls_R_factor_all 0.1178
_refine_ls_R_factor_gt 0.0851
_refine_ls_shift/su_max 0.009
_refine_ls_shift/su_mean 0.000
_refine_ls_structure_factor_coef Fsqd
_refine_ls_weighting_details 'calc w=1/[\s^2^(Fo^2^)+(0.1307P)^2^+3.4157P] where P=(Fo^2^+2Fc^2^)/3'
_refine_ls_weighting_scheme calc
_refine_ls_wR_factor_gt 0.2266
_refine_ls_wR_factor_ref 0.2569
_reflns_number_gt 8314
_reflns_number_total 12105
_reflns_threshold_expression >2sigma(I)
_cod_data_source_file jo5016085_si_001.cif
_cod_data_source_block shr01
_cod_depositor_comments 'Adding full bibliography for 4030074--4030075.cif.'
_cod_original_cell_volume 3451.6(7)
_cod_original_formula_sum 'C78.50 H71 Cl N2 O4 Si2'
_cod_database_code 4030075

loop_
_space_group_symop_id
_space_group_symop_operation_xyz
1 'x, y, z'
2 '-x, -y, -z'

loop_
_atom_site_label
_atom_site_type_symbol
_atom_site_fract_x
_atom_site_fract_y
_atom_site_fract_z
_atom_site_U_iso_or_equiv
_atom_site_adp_type
_atom_site_occupancy
_atom_site_symmetry_multiplicity
_atom_site_calc_flag
_atom_site_refinement_flags
_atom_site_disorder_assembly
_atom_site_disorder_group
C1 C 1.3321(3) -0.2370(2) -0.7874(2) 0.0467(8) Uani 1 1 d . . .
C2 C 1.3835(2) -0.2521(2) -0.8499(2) 0.0460(8) Uani 1 1 d . . .
C3 C 1.4279(2) -0.2675(2) -0.9300(2) 0.0440(7) Uani 1 1 d . . .
C4 C 1.3566(2) -0.2386(2) -0.9905(2) 0.0473(8) Uani 1 1 d . . .
C5 C 1.2864(2) -0.2104(2) -1.03339(19) 0.0457(8) Uani 1 1 d . . .
C6 C 1.1898(2) -0.1797(2) -1.06516(19) 0.0440(7) Uani 1 1 d . . .
C7 C 1.1128(2) -0.1544(3) -1.0012(2) 0.0475(8) Uani 1 1 d . . .
C8 C 1.0594(2) -0.1352(3) -0.9404(2) 0.0488(8) Uani 1 1 d . . .
C9 C 1.0137(2) -0.1214(2) -0.86028(19) 0.0465(8) Uani 1 1 d . . .
C10 C 1.0854(3) -0.1465(2) -0.8008(2) 0.0492(8) Uani 1 1 d . . .
C11 C 1.1568(3) -0.1772(2) -0.7600(2) 0.0492(8) Uani 1 1 d . . .
C12 C 1.2515(3) -0.2156(2) -0.7247(2) 0.0463(8) Uani 1 1 d . . .
C13 C 1.6695(3) -0.3654(3) -0.8409(2) 0.0566(9) Uani 1 1 d . . .
C14 C 1.6014(3) -0.3381(2) -0.8857(2) 0.0508(8) Uani 1 1 d . . .
C15 C 1.5296(2) -0.3109(2) -0.9461(2) 0.0467(8) Uani 1 1 d . . .
C16 C 1.5690(3) -0.3360(3) -1.0240(2) 0.0543(9) Uani 1 1 d . . .
C17 C 1.6062(3) -0.3655(3) -1.0863(3) 0.0641(10) Uani 1 1 d . . .
C21 C 0.7111(3) -0.0528(3) -1.0054(2) 0.0494(8) Uani 1 1 d . . .
C22 C 0.6574(3) -0.1116(3) -0.9934(3) 0.0633(10) Uani 1 1 d . . .
H22 H 0.6690 -0.1615 -0.9479 0.076 Uiso 1 1 calc R . .
C23 C 0.5871(3) -0.0973(3) -1.0479(3) 0.0651(10) Uani 1 1 d . . .
H23 H 0.5515 -0.1381 -1.0409 0.078 Uiso 1 1 calc R . .
C24 C 0.5696(3) -0.0242(3) -1.1115(2) 0.0526(9) Uani 1 1 d . . .
C25 C 0.6211(3) 0.0343(3) -1.1249(2) 0.0585(9) Uani 1 1 d . . .
H25 H 0.6077 0.0844 -1.1702 0.070 Uiso 1 1 calc R . .
C26 C 0.6927(3) 0.0200(3) -1.0721(2) 0.0558(9) Uani 1 1 d . . .
H26 H 0.7295 0.0600 -1.0813 0.067 Uiso 1 1 calc R . .
C36 C 0.8300(3) -0.0695(3) -0.6943(2) 0.0507(8) Uani 1 1 d . . .
C37 C 0.8706(3) -0.0812(3) -0.7606(2) 0.0500(8) Uani 1 1 d . . .
C38 C 0.9124(3) -0.0926(2) -0.8422(2) 0.0471(8) Uani 1 1 d . . .
C39 C 0.8439(2) -0.0768(2) -0.9022(2) 0.0487(8) Uani 1 1 d . . .
C40 C 0.7839(3) -0.0659(3) -0.9494(2) 0.0504(8) Uani 1 1 d . . .
C41 C 0.7807(3) -0.0584(2) -0.6149(2) 0.0492(8) Uani 1 1 d . . .
C42 C 0.6879(3) -0.0670(3) -0.5954(2) 0.0600(10) Uani 1 1 d . . .
H42 H 0.6563 -0.0784 -0.6357 0.072 Uiso 1 1 calc R . .
C43 C 0.6413(3) -0.0590(3) -0.5181(2) 0.0635(10) Uani 1 1 d . . .
H43 H 0.5781 -0.0656 -0.5045 0.076 Uiso 1 1 calc R . .
C44 C 0.6876(3) -0.0416(3) -0.4613(2) 0.0552(9) Uani 1 1 d . . .
C45 C 0.7782(3) -0.0305(3) -0.4789(2) 0.0634(10) Uani 1 1 d . . .
H45 H 0.8080 -0.0175 -0.4385 0.076 Uiso 1 1 calc R . .
C46 C 0.8250(3) -0.0386(3) -0.5556(2) 0.0611(10) Uani 1 1 d . . .
H46 H 0.8877 -0.0308 -0.5686 0.073 Uiso 1 1 calc R . .
C51 C 1.0667(2) -0.1585(2) -1.1633(2) 0.0461(8) Uani 1 1 d . . .
C52 C 1.0248(3) -0.0937(3) -1.2321(2) 0.0553(9) Uani 1 1 d . . .
H52 H 1.0623 -0.0603 -1.2666 0.066 Uiso 1 1 calc R . .
C53 C 0.9279(3) -0.0781(3) -1.2499(3) 0.0696(12) Uani 1 1 d . . .
H53 H 0.8988 -0.0331 -1.2960 0.084 Uiso 1 1 calc R . .
C54 C 0.8740(3) -0.1279(4) -1.2005(3) 0.0757(13) Uani 1 1 d . . .
H54 H 0.8080 -0.1171 -1.2129 0.091 Uiso 1 1 calc R . .
C55 C 0.9153(3) -0.1926(4) -1.1340(3) 0.0724(12) Uani 1 1 d . . .
H55 H 0.8782 -0.2272 -1.1007 0.087 Uiso 1 1 calc R . .
C56 C 1.0106(3) -0.2079(3) -1.1150(2) 0.0602(10) Uani 1 1 d . . .
H56 H 1.0385 -0.2528 -1.0684 0.072 Uiso 1 1 calc R . .
C65 C 1.1705(2) -0.1760(2) -1.14390(19) 0.0427(7) Uani 1 1 d . . .
C71 C 1.2490(2) -0.1874(2) -1.21202(19) 0.0441(8) Uani 1 1 d . . .
C72 C 1.2481(3) -0.2339(3) -1.2738(2) 0.0546(9) Uani 1 1 d . . .
H72 H 1.1987 -0.2605 -1.2706 0.065 Uiso 1 1 calc R . .
C73 C 1.3193(3) -0.2412(3) -1.3398(2) 0.0639(11) Uani 1 1 d . . .
H73 H 1.3196 -0.2745 -1.3806 0.077 Uiso 1 1 calc R . .
C74 C 1.3888(3) -0.2008(3) -1.3464(2) 0.0639(11) Uani 1 1 d . . .
H74 H 1.4359 -0.2046 -1.3925 0.077 Uiso 1 1 calc R . .
C75 C 1.3907(3) -0.1545(3) -1.2859(2) 0.0572(9) Uani 1 1 d . . .
H75 H 1.4395 -0.1271 -1.2903 0.069 Uiso 1 1 calc R . .
C76 C 1.3209(2) -0.1482(2) -1.2188(2) 0.0476(8) Uani 1 1 d . . .
H76 H 1.3227 -0.1167 -1.1772 0.057 Uiso 1 1 calc R . .
C78 C 1.2636(3) -0.2328(2) -0.6421(2) 0.0482(8) Uani 1 1 d . . .
C81 C 1.1778(3) -0.2231(3) -0.5807(2) 0.0546(9) Uani 1 1 d . . .
C82 C 1.1024(3) -0.2546(4) -0.5875(3) 0.0719(12) Uani 1 1 d . . .
H82 H 1.1051 -0.2822 -0.6331 0.086 Uiso 1 1 calc R . .
C83 C 1.0241(4) -0.2462(5) -0.5287(3) 0.0955(17) Uani 1 1 d . . .
H83 H 0.9731 -0.2680 -0.5342 0.115 Uiso 1 1 calc R . .
C84 C 1.0189(4) -0.2057(5) -0.4610(3) 0.0946(18) Uani 1 1 d . . .
H84 H 0.9643 -0.1993 -0.4208 0.114 Uiso 1 1 calc R . .
C85 C 1.0911(4) -0.1763(4) -0.4536(3) 0.0848(15) Uani 1 1 d . . .
H85 H 1.0882 -0.1496 -0.4073 0.102 Uiso 1 1 calc R . .
C86 C 1.1717(3) -0.1838(3) -0.5130(2) 0.0663(11) Uani 1 1 d . . .
H86 H 1.2222 -0.1618 -0.5067 0.080 Uiso 1 1 calc R . .
C91 C 1.3639(3) -0.2615(3) -0.6102(2) 0.0541(9) Uani 1 1 d . . .
C92 C 1.4250(3) -0.2102(3) -0.6396(2) 0.0684(11) Uani 1 1 d . . .
H92 H 1.4052 -0.1590 -0.6837 0.082 Uiso 1 1 calc R . .
C93 C 1.5145(4) -0.2336(5) -0.6048(3) 0.0945(18) Uani 1 1 d . . .
H93 H 1.5554 -0.1977 -0.6241 0.113 Uiso 1 1 calc R . .
C94 C 1.5444(4) -0.3089(6) -0.5423(3) 0.113(2) Uani 1 1 d . . .
H94 H 1.6060 -0.3248 -0.5185 0.136 Uiso 1 1 calc R . .
C95 C 1.4857(4) -0.3611(5) -0.5140(3) 0.100(2) Uani 1 1 d . . .
H95 H 1.5078 -0.4141 -0.4719 0.120 Uiso 1 1 calc R . .
C96 C 1.3947(3) -0.3373(3) -0.5463(2) 0.0704(12) Uani 1 1 d . . .
H96 H 1.3532 -0.3724 -0.5252 0.085 Uiso 1 1 calc R . .
C101 C 1.5498(4) -0.4209(3) -1.2252(3) 0.0805(13) Uani 1 1 d . . .
H101 H 1.5141 -0.3553 -1.2518 0.097 Uiso 1 1 calc R . .
C102 C 1.4744(4) -0.4508(5) -1.1646(4) 0.0996(18) Uani 1 1 d . . .
H10A H 1.4165 -0.4427 -1.1935 0.149 Uiso 1 1 calc R . .
H10B H 1.4522 -0.4126 -1.1217 0.149 Uiso 1 1 calc R . .
H10C H 1.5058 -0.5162 -1.1395 0.149 Uiso 1 1 calc R . .
C103 C 1.5851(6) -0.4806(6) -1.2945(4) 0.137(3) Uani 1 1 d . . .
H10D H 1.6184 -0.5460 -1.2703 0.205 Uiso 1 1 calc R . .
H10E H 1.6322 -0.4596 -1.3342 0.205 Uiso 1 1 calc R . .
H10F H 1.5270 -0.4735 -1.3226 0.205 Uiso 1 1 calc R . .
C104 C 1.7323(5) -0.5566(5) -1.1294(5) 0.087(2) Uani 0.680(10) 1 d PD A 1
H104 H 1.6849 -0.5901 -1.1229 0.104 Uiso 0.680(10) 1 calc PR A 1
C105 C 1.7734(8) -0.5750(5) -1.0539(6) 0.171(4) Uani 1 1 d D . .
H10G H 1.8090 -0.6420 -1.0380 0.256 Uiso 0.680(10) 1 calc PR A 1
H10H H 1.7197 -0.5531 -1.0120 0.256 Uiso 0.680(10) 1 calc PR A 1
H10I H 1.8204 -0.5429 -1.0588 0.256 Uiso 0.680(10) 1 calc PR A 1
H10J H 1.7318 -0.6125 -1.0483 0.256 Uiso 0.320(10) 1 calc PR A 2
H10K H 1.7467 -0.5316 -1.0153 0.256 Uiso 0.320(10) 1 calc PR A 2
H10L H 1.8423 -0.6157 -1.0417 0.256 Uiso 0.320(10) 1 calc PR A 2
C106 C 1.8166(6) -0.5920(5) -1.2023(6) 0.169(4) Uani 1 1 d D . .
H10M H 1.8643 -0.5603 -1.2095 0.254 Uiso 0.680(10) 1 calc PR A 1
H10N H 1.7840 -0.5780 -1.2536 0.254 Uiso 0.680(10) 1 calc PR A 1
H10O H 1.8523 -0.6591 -1.1876 0.254 Uiso 0.680(10) 1 calc PR A 1
H10P H 1.8859 -0.6320 -1.1909 0.254 Uiso 0.320(10) 1 calc PR A 2
H10Q H 1.8149 -0.5561 -1.2582 0.254 Uiso 0.320(10) 1 calc PR A 2
H10R H 1.7759 -0.6304 -1.1971 0.254 Uiso 0.320(10) 1 calc PR A 2
C107 C 1.7327(5) -0.3621(5) -1.2406(4) 0.1012(18) Uani 1 1 d D . .
H107 H 1.7627 -0.3952 -1.2879 0.121 Uiso 1 1 calc R B 1
C108 C 1.8209(5) -0.3628(7) -1.1973(6) 0.113(3) Uani 0.790(7) 1 d PD C 1
H10S H 1.8593 -0.3304 -1.2360 0.169 Uiso 0.790(7) 1 calc PR C 1
H10T H 1.8647 -0.4270 -1.1785 0.169 Uiso 0.790(7) 1 calc PR C 1
H10U H 1.7944 -0.3313 -1.1500 0.169 Uiso 0.790(7) 1 calc PR C 1
C109 C 1.6707(6) -0.2694(6) -1.2742(5) 0.106(2) Uani 0.790(7) 1 d PD C 1
H10V H 1.6263 -0.2398 -1.2302 0.159 Uiso 0.790(7) 1 calc PR C 1
H10W H 1.6304 -0.2711 -1.3157 0.159 Uiso 0.790(7) 1 calc PR C 1
H10X H 1.7131 -0.2338 -1.2997 0.159 Uiso 0.790(7) 1 calc PR C 1
C110 C 1.7808(6) -0.5288(5) -0.7233(5) 0.130(3) Uani 1 1 d . . .
H110 H 1.7669 -0.5616 -0.7622 0.156 Uiso 1 1 calc R . .
C111 C 1.8843(9) -0.5919(6) -0.6902(9) 0.273(9) Uani 1 1 d . . .
H11A H 1.9052 -0.5592 -0.6572 0.409 Uiso 1 1 calc R . .
H11B H 1.9338 -0.6075 -0.7364 0.409 Uiso 1 1 calc R . .
H11C H 1.8795 -0.6489 -0.6559 0.409 Uiso 1 1 calc R . .
C112 C 1.6878(10) -0.5089(8) -0.6570(5) 0.196(6) Uani 1 1 d . . .
H11D H 1.6870 -0.5677 -0.6236 0.294 Uiso 1 1 calc R . .
H11E H 1.6255 -0.4766 -0.6851 0.294 Uiso 1 1 calc R . .
H11F H 1.6939 -0.4700 -0.6214 0.294 Uiso 1 1 calc R . .
C113 C 1.8926(5) -0.4404(5) -0.8639(6) 0.127(2) Uani 1 1 d . . .
H113 H 1.9562 -0.4699 -0.8349 0.152 Uiso 1 1 calc R . .
C114 C 1.8947(6) -0.3505(7) -0.9207(8) 0.206(6) Uani 1 1 d . . .
H11G H 1.9607 -0.3623 -0.9503 0.310 Uiso 1 1 calc R . .
H11H H 1.8817 -0.3027 -0.8877 0.310 Uiso 1 1 calc R . .
H11I H 1.8430 -0.3293 -0.9602 0.310 Uiso 1 1 calc R . .
C115 C 1.8860(8) -0.5105(9) -0.9116(8) 0.235(6) Uani 1 1 d . . .
H11J H 1.8349 -0.4783 -0.9517 0.352 Uiso 1 1 calc R . .
H11K H 1.8677 -0.5588 -0.8730 0.352 Uiso 1 1 calc R . .
H11L H 1.9511 -0.5390 -0.9402 0.352 Uiso 1 1 calc R . .
C116 C 1.7883(5) -0.3364(5) -0.7190(5) 0.124(2) Uani 1 1 d . . .
H116 H 1.7516 -0.3497 -0.6652 0.149 Uiso 1 1 calc R . .
C117 C 1.7380(6) -0.2380(5) -0.7515(5) 0.117(2) Uani 1 1 d . . .
H11M H 1.7411 -0.2010 -0.7129 0.176 Uiso 1 1 calc R . .
H11N H 1.6677 -0.2257 -0.7589 0.176 Uiso 1 1 calc R . .
H11O H 1.7713 -0.2213 -0.8046 0.176 Uiso 1 1 calc R . .
C118 C 1.8975(7) -0.3554(7) -0.6990(8) 0.202(5) Uani 1 1 d . . .
H11P H 1.9396 -0.3530 -0.7504 0.303 Uiso 1 1 calc R . .
H11Q H 1.9247 -0.4170 -0.6647 0.303 Uiso 1 1 calc R . .
H11R H 1.8967 -0.3082 -0.6695 0.303 Uiso 1 1 calc R . .
C120 C 1.7726(11) -0.5230(10) -1.1381(8) 0.087(2) Uani 0.320(10) 1 d PD A 2
H120 H 1.8241 -0.4947 -1.1407 0.104 Uiso 0.320(10) 1 calc PR A 2
C121 C 1.771(2) -0.286(2) -1.235(2) 0.113(3) Uani 0.210(7) 1 d PD C 2
H12D H 1.8033 -0.3018 -1.1830 0.169 Uiso 0.210(7) 1 calc PR C 2
H12E H 1.7139 -0.2265 -1.2359 0.169 Uiso 0.210(7) 1 calc PR C 2
H12F H 1.8189 -0.2799 -1.2810 0.169 Uiso 0.210(7) 1 calc PR C 2
C122 C 1.712(2) -0.323(2) -1.3341(12) 0.106(2) Uani 0.210(7) 1 d PD C 2
H12A H 1.6876 -0.2548 -1.3437 0.159 Uiso 0.210(7) 1 calc PR C 2
H12B H 1.6622 -0.3430 -1.3490 0.159 Uiso 0.210(7) 1 calc PR C 2
H12C H 1.7749 -0.3459 -1.3679 0.159 Uiso 0.210(7) 1 calc PR C 2
C200 C 1.1199(12) -0.5945(10) -0.5574(10) 0.137(6) Uani 0.50 1 d P . .
H20A H 1.1087 -0.5902 -0.6155 0.165 Uiso 0.50 1 calc PR . .
H20B H 1.0560 -0.5905 -0.5249 0.165 Uiso 0.50 1 calc PR . .
Cl1 Cl 1.1453(3) -0.5041(3) -0.5511(3) 0.1370(13) Uani 0.50 1 d P . .
Cl2 Cl 1.2076(2) -0.7014(3) -0.5252(3) 0.1234(11) Uani 0.50 1 d P . .
N1 N 0.4906(3) -0.0053(3) -1.1674(2) 0.0686(10) Uani 1 1 d . . .
N2 N 0.6378(3) -0.0342(3) -0.3778(2) 0.0710(10) Uani 1 1 d . . .
O1 O 0.4529(3) -0.0629(3) -1.1598(3) 0.1095(13) Uani 1 1 d . . .
O2 O 0.4679(2) 0.0657(3) -1.2172(2) 0.0869(10) Uani 1 1 d . . .
O3 O 0.5534(3) -0.0371(3) -0.3653(2) 0.1009(12) Uani 1 1 d . . .
O4 O 0.6831(3) -0.0256(3) -0.32605(18) 0.0894(11) Uani 1 1 d . . .
Si1 Si 1.65881(9) -0.42314(9) -1.17562(8) 0.0671(4) Uani 1 1 d D A .
Si2 Si 1.78423(9) -0.41886(8) -0.78375(9) 0.0737(4) Uani 1 1 d . . .

loop_
_atom_site_aniso_label
_atom_site_aniso_U_11
_atom_site_aniso_U_22
_atom_site_aniso_U_33
_atom_site_aniso_U_23
_atom_site_aniso_U_13
_atom_site_aniso_U_12
C1 0.0445(18) 0.0491(19) 0.0404(17) -0.0066(14) -0.0145(15) -0.0069(15)
C2 0.0370(17) 0.0487(19) 0.0468(19) -0.0071(15) -0.0148(15) -0.0062(14)
C3 0.0386(17) 0.0457(18) 0.0443(17) -0.0090(14) -0.0076(14) -0.0094(14)
C4 0.0409(18) 0.055(2) 0.0402(17) -0.0132(15) -0.0041(14) -0.0088(15)
C5 0.0427(18) 0.055(2) 0.0363(16) -0.0137(14) -0.0021(14) -0.0111(15)
C6 0.0401(17) 0.0508(19) 0.0372(16) -0.0102(14) -0.0057(13) -0.0099(15)
C7 0.0409(18) 0.057(2) 0.0400(17) -0.0084(15) -0.0106(14) -0.0103(15)
C8 0.0387(18) 0.059(2) 0.0414(18) -0.0112(16) -0.0102(14) -0.0062(15)
C9 0.0423(18) 0.054(2) 0.0367(16) -0.0090(14) -0.0054(13) -0.0089(15)
C10 0.0421(19) 0.055(2) 0.0417(17) -0.0131(15) -0.0027(15) -0.0053(15)
C11 0.050(2) 0.055(2) 0.0371(16) -0.0115(15) -0.0048(15) -0.0100(16)
C12 0.0436(18) 0.0494(19) 0.0411(17) -0.0072(14) -0.0098(14) -0.0097(15)
C13 0.044(2) 0.054(2) 0.068(2) -0.0123(18) -0.0107(18) -0.0107(17)
C14 0.0382(18) 0.0477(19) 0.062(2) -0.0097(16) -0.0075(16) -0.0089(15)
C15 0.0385(18) 0.0452(18) 0.0545(19) -0.0104(15) -0.0074(15) -0.0108(14)
C16 0.0365(18) 0.058(2) 0.066(2) -0.0204(18) -0.0030(16) -0.0093(16)
C17 0.045(2) 0.073(3) 0.076(3) -0.029(2) -0.0047(19) -0.0153(19)
C21 0.0393(18) 0.055(2) 0.0496(19) -0.0126(16) -0.0059(14) -0.0097(15)
C22 0.062(2) 0.058(2) 0.067(2) 0.0048(19) -0.0152(19) -0.024(2)
C23 0.061(2) 0.067(3) 0.078(3) -0.010(2) -0.011(2) -0.034(2)
C24 0.0448(19) 0.058(2) 0.058(2) -0.0206(18) -0.0105(16) -0.0134(17)
C25 0.064(2) 0.062(2) 0.050(2) -0.0015(17) -0.0178(17) -0.0233(19)
C26 0.060(2) 0.061(2) 0.051(2) -0.0025(17) -0.0144(17) -0.0281(19)
C36 0.0424(19) 0.057(2) 0.0477(19) -0.0118(16) -0.0018(15) -0.0119(16)
C37 0.0389(18) 0.057(2) 0.049(2) -0.0101(16) -0.0052(15) -0.0104(15)
C38 0.0423(18) 0.0507(19) 0.0407(17) -0.0082(14) -0.0035(14) -0.0085(15)
C39 0.0392(18) 0.054(2) 0.0448(18) -0.0077(15) -0.0016(15) -0.0088(15)
C40 0.0415(19) 0.054(2) 0.0484(19) -0.0072(16) -0.0036(16) -0.0102(16)
C41 0.0430(19) 0.052(2) 0.0461(18) -0.0115(15) -0.0002(14) -0.0102(15)
C42 0.050(2) 0.077(3) 0.055(2) -0.0220(19) 0.0002(17) -0.0216(19)
C43 0.051(2) 0.082(3) 0.060(2) -0.021(2) 0.0085(18) -0.027(2)
C44 0.049(2) 0.059(2) 0.0443(19) -0.0086(16) 0.0017(16) -0.0066(17)
C45 0.057(2) 0.080(3) 0.048(2) -0.0198(19) -0.0054(17) -0.014(2)
C46 0.047(2) 0.080(3) 0.055(2) -0.0159(19) -0.0008(17) -0.0202(19)
C51 0.0414(18) 0.057(2) 0.0423(17) -0.0173(15) -0.0063(14) -0.0149(15)
C52 0.049(2) 0.064(2) 0.056(2) -0.0144(18) -0.0139(16) -0.0176(17)
C53 0.058(2) 0.081(3) 0.068(3) -0.020(2) -0.028(2) -0.011(2)
C54 0.046(2) 0.110(4) 0.083(3) -0.044(3) -0.010(2) -0.025(2)
C55 0.057(2) 0.106(4) 0.068(3) -0.028(3) -0.003(2) -0.039(2)
C56 0.056(2) 0.077(3) 0.054(2) -0.0164(19) -0.0037(17) -0.029(2)
C65 0.0393(17) 0.0450(18) 0.0417(17) -0.0091(14) -0.0065(13) -0.0110(14)
C71 0.0393(17) 0.0524(19) 0.0361(16) -0.0082(14) -0.0096(13) -0.0091(15)
C72 0.051(2) 0.066(2) 0.0467(19) -0.0219(17) -0.0052(16) -0.0143(18)
C73 0.061(2) 0.076(3) 0.046(2) -0.0233(19) -0.0092(17) -0.007(2)
C74 0.050(2) 0.079(3) 0.0423(19) -0.0067(19) 0.0000(16) -0.005(2)
C75 0.0401(19) 0.068(2) 0.054(2) -0.0044(18) -0.0031(16) -0.0122(17)
C76 0.0415(18) 0.055(2) 0.0422(17) -0.0090(15) -0.0075(14) -0.0115(15)
C78 0.0493(19) 0.0507(19) 0.0412(17) -0.0075(15) -0.0097(15) -0.0126(16)
C81 0.049(2) 0.063(2) 0.0402(18) -0.0034(16) -0.0110(15) -0.0080(17)
C82 0.061(3) 0.093(3) 0.057(2) -0.004(2) -0.011(2) -0.027(2)
C83 0.061(3) 0.138(5) 0.078(3) 0.005(3) -0.010(2) -0.037(3)
C84 0.050(3) 0.137(5) 0.060(3) 0.001(3) -0.001(2) -0.005(3)
C85 0.073(3) 0.099(4) 0.049(2) -0.014(2) -0.006(2) 0.006(3)
C86 0.062(2) 0.080(3) 0.0431(19) -0.0143(19) -0.0102(17) -0.008(2)
C91 0.050(2) 0.071(2) 0.0371(17) -0.0117(16) -0.0099(15) -0.0140(18)
C92 0.070(3) 0.092(3) 0.051(2) -0.016(2) -0.0086(19) -0.036(2)
C93 0.069(3) 0.165(6) 0.071(3) -0.038(4) -0.001(2) -0.058(3)
C94 0.053(3) 0.216(8) 0.062(3) -0.031(4) -0.014(2) -0.033(4)
C95 0.056(3) 0.151(5) 0.056(3) 0.004(3) -0.021(2) -0.003(3)
C96 0.055(2) 0.089(3) 0.047(2) 0.000(2) -0.0086(17) -0.008(2)
C101 0.093(3) 0.070(3) 0.084(3) -0.001(2) -0.033(3) -0.033(3)
C102 0.089(4) 0.119(5) 0.113(4) -0.008(4) -0.029(3) -0.061(4)
C103 0.176(7) 0.198(8) 0.085(4) -0.048(5) -0.024(4) -0.105(6)
C104 0.057(4) 0.079(5) 0.127(5) -0.056(4) -0.030(4) 0.000(3)
C105 0.208(10) 0.088(5) 0.170(8) 0.010(5) -0.060(7) -0.006(5)
C106 0.148(7) 0.118(6) 0.184(8) -0.087(6) -0.038(6) 0.057(5)
C107 0.096(4) 0.116(5) 0.103(4) -0.047(4) 0.013(3) -0.043(4)
C108 0.065(4) 0.121(6) 0.166(8) -0.050(6) -0.007(4) -0.036(4)
C109 0.079(5) 0.108(6) 0.118(6) 0.003(4) 0.006(4) -0.037(4)
C110 0.149(6) 0.094(4) 0.157(6) 0.047(4) -0.100(6) -0.061(4)
C111 0.247(12) 0.121(7) 0.46(2) 0.131(10) -0.282(14) -0.084(7)
C112 0.350(16) 0.233(11) 0.091(5) 0.016(6) -0.022(7) -0.223(12)
C113 0.065(3) 0.107(5) 0.187(7) -0.047(5) 0.007(4) -0.004(3)
C114 0.105(6) 0.147(8) 0.280(13) 0.046(8) 0.067(7) -0.026(5)
C115 0.183(10) 0.246(13) 0.248(13) -0.146(12) 0.097(9) -0.031(9)
C116 0.115(5) 0.126(6) 0.148(6) -0.007(5) -0.065(5) -0.050(4)
C117 0.135(6) 0.092(4) 0.138(5) -0.042(4) 0.010(4) -0.051(4)
C118 0.162(8) 0.173(9) 0.316(14) -0.045(9) -0.136(9) -0.066(7)
C120 0.057(4) 0.079(5) 0.127(5) -0.056(4) -0.030(4) 0.000(3)
C121 0.065(4) 0.121(6) 0.166(8) -0.050(6) -0.007(4) -0.036(4)
C122 0.079(5) 0.108(6) 0.118(6) 0.003(4) 0.006(4) -0.037(4)
C200 0.143(12) 0.114(10) 0.144(12) -0.035(9) 0.073(10) -0.057(9)
Cl1 0.149(3) 0.110(3) 0.148(3) -0.024(2) 0.018(3) -0.051(2)
Cl2 0.0834(19) 0.121(3) 0.148(3) -0.008(2) 0.0079(19) -0.0336(18)
N1 0.0503(19) 0.093(3) 0.068(2) -0.030(2) -0.0101(17) -0.022(2)
N2 0.068(2) 0.078(2) 0.0471(18) -0.0104(17) -0.0002(17) -0.0070(19)
O1 0.101(3) 0.141(3) 0.125(3) -0.025(3) -0.034(2) -0.077(3)
O2 0.072(2) 0.102(3) 0.082(2) -0.011(2) -0.0385(18) -0.0190(18)
O3 0.077(2) 0.155(4) 0.068(2) -0.028(2) 0.0242(17) -0.044(2)
O4 0.079(2) 0.115(3) 0.0502(16) -0.0212(17) -0.0078(15) -0.0052(19)
Si1 0.0535(6) 0.0731(8) 0.0753(7) -0.0386(6) -0.0072(5) -0.0089(5)
Si2 0.0478(6) 0.0580(7) 0.1090(10) -0.0099(6) -0.0337(6) -0.0053(5)

loop_
_atom_type_symbol
_atom_type_description
_atom_type_scat_dispersion_real
_atom_type_scat_dispersion_imag
_atom_type_scat_source
C C 0.0033 0.0016 'International Tables Vol C Tables 4.2.6.8 and 6.1.1.4'
H H 0.0000 0.0000 'International Tables Vol C Tables 4.2.6.8 and 6.1.1.4'
N N 0.0061 0.0033 'International Tables Vol C Tables 4.2.6.8 and 6.1.1.4'
O O 0.0106 0.0060 'International Tables Vol C Tables 4.2.6.8 and 6.1.1.4'
Si Si 0.0817 0.0704 'International Tables Vol C Tables 4.2.6.8 and 6.1.1.4'
Cl Cl 0.1484 0.1585 'International Tables Vol C Tables 4.2.6.8 and 6.1.1.4'

loop_
_geom_angle_atom_site_label_1
_geom_angle_atom_site_label_2
_geom_angle_atom_site_label_3
_geom_angle
C2 C1 C12 166.3(3)
C1 C2 C3 169.5(3)
C4 C3 C2 113.5(3)
C15 C3 C2 123.0(3)
C15 C3 C4 123.3(3)
C5 C4 C3 171.2(3)
C4 C5 C6 165.9(3)
C7 C6 C5 110.0(3)
C65 C6 C5 126.7(3)
C65 C6 C7 123.3(3)
C8 C7 C6 170.4(3)
C7 C8 C9 168.8(3)
C10 C9 C8 112.6(3)
C38 C9 C8 123.3(3)
C38 C9 C10 124.0(3)
C11 C10 C9 168.5(3)
C10 C11 C12 170.1(4)
C11 C12 C1 110.7(3)
C78 C12 C1 124.9(3)
C78 C12 C11 124.4(3)
C14 C13 Si2 171.3(3)
C13 C14 C15 173.1(4)
C3 C15 C14 123.3(3)
C3 C15 C16 121.0(3)
C16 C15 C14 115.6(3)
C17 C16 C15 174.0(4)
C16 C17 Si1 172.9(4)
C22 C21 C40 121.0(3)
C26 C21 C22 119.2(3)
C26 C21 C40 119.8(3)
C23 C22 C21 120.0(4)
C24 C23 C22 119.2(4)
C23 C24 C25 122.1(3)
C23 C24 N1 119.6(4)
C25 C24 N1 118.3(4)
C24 C25 C26 119.4(4)
C25 C26 C21 120.1(4)
C37 C36 C41 178.0(4)
C36 C37 C38 175.9(4)
C9 C38 C37 121.0(3)
C9 C38 C39 122.0(3)
C39 C38 C37 116.9(3)
C40 C39 C38 176.5(4)
C39 C40 C21 179.4(4)
C42 C41 C36 120.1(3)
C42 C41 C46 119.1(3)
C46 C41 C36 120.7(3)
C43 C42 C41 120.4(4)
C44 C43 C42 118.9(4)
C43 C44 C45 122.2(3)
C43 C44 N2 118.7(4)
C45 C44 N2 119.1(4)
C46 C45 C44 119.2(4)
C45 C46 C41 120.1(4)
C52 C51 C56 118.6(3)
C52 C51 C65 120.2(3)
C56 C51 C65 121.1(3)
C53 C52 C51 119.8(4)
C54 C53 C52 120.2(4)
C55 C54 C53 120.3(4)
C54 C55 C56 120.1(4)
C55 C56 C51 121.0(4)
C6 C65 C51 119.8(3)
C6 C65 C71 122.5(3)
C71 C65 C51 117.8(3)
C72 C71 C65 120.0(3)
C76 C71 C65 121.1(3)
C76 C71 C72 118.8(3)
C73 C72 C71 120.1(4)
C74 C73 C72 120.5(4)
C73 C74 C75 120.1(4)
C74 C75 C76 119.9(4)
C71 C76 C75 120.6(3)
C12 C78 C81 121.7(3)
C12 C78 C91 121.5(3)
C81 C78 C91 116.8(3)
C82 C81 C78 121.7(4)
C86 C81 C78 120.3(4)
C86 C81 C82 118.0(4)
C83 C82 C81 120.7(5)
C82 C83 C84 120.5(5)
C85 C84 C83 119.2(5)
C84 C85 C86 121.3(5)
C81 C86 C85 120.3(5)
C92 C91 C78 120.8(3)
C92 C91 C96 119.4(4)
C96 C91 C78 119.6(4)
C93 C92 C91 120.0(5)
C94 C93 C92 120.1(5)
C95 C94 C93 120.3(5)
C94 C95 C96 120.5(5)
C95 C96 C91 119.6(5)
C102 C101 C103 110.1(5)
C102 C101 Si1 113.5(3)
C103 C101 Si1 111.4(4)
C105 C104 C106 112.7(7)
C105 C104 Si1 116.5(5)
C106 C104 Si1 103.4(5)
C104 C105 C120 36.9(7)
C120 C106 C104 32.7(6)
C108 C107 C122 125.6(12)
C108 C107 Si1 113.3(5)
C109 C107 C108 111.2(6)
C109 C107 C121 64.4(13)
C109 C107 C122 54.2(13)
C109 C107 Si1 111.0(5)
C121 C107 C108 47.2(13)
C121 C107 C122 92.3(19)
C121 C107 Si1 136.6(14)
C122 C107 Si1 120.8(11)
C111 C110 C112 116.3(9)
C111 C110 Si2 111.3(6)
C112 C110 Si2 109.4(6)
C114 C113 C115 112.5(10)
C114 C113 Si2 112.6(5)
C115 C113 Si2 107.3(6)
C117 C116 C118 110.0(7)
C117 C116 Si2 115.3(5)
C118 C116 Si2 112.2(6)
C105 C120 C106 110.6(10)
C105 C120 Si1 121.1(10)
C106 C120 Si1 110.9(8)
Cl1 C200 Cl2 117.0(11)
O1 N1 C24 117.3(4)
O2 N1 C24 118.6(4)
O2 N1 O1 124.1(4)
O3 N2 C44 117.9(4)
O4 N2 C44 118.0(4)
O4 N2 O3 124.1(4)
C17 Si1 C101 106.4(2)
C17 Si1 C104 105.8(3)
C17 Si1 C120 104.1(4)
C101 Si1 C104 105.6(3)
C107 Si1 C17 107.7(2)
C107 Si1 C101 114.4(3)
C107 Si1 C104 116.3(3)
C107 Si1 C120 92.4(6)
C120 Si1 C101 129.9(6)
C120 Si1 C104 26.9(5)
C13 Si2 C113 106.0(3)
C13 Si2 C116 109.7(2)
C110 Si2 C13 106.2(2)
C110 Si2 C113 110.4(4)
C110 Si2 C116 113.5(4)
C113 Si2 C116 110.7(4)

loop_
_geom_bond_atom_site_label_1
_geom_bond_atom_site_label_2
_geom_bond_distance
C1 C2 1.205(5)
C1 C12 1.440(5)
C2 C3 1.430(5)
C3 C4 1.425(4)
C3 C15 1.380(5)
C4 C5 1.211(5)
C5 C6 1.433(5)
C6 C7 1.431(5)
C6 C65 1.368(4)
C7 C8 1.206(5)
C8 C9 1.430(5)
C9 C10 1.425(5)
C9 C38 1.367(5)
C10 C11 1.200(5)
C11 C12 1.426(5)
C12 C78 1.370(5)
C13 C14 1.208(5)
C13 Si2 1.847(4)
C14 C15 1.433(5)
C15 C16 1.422(5)
C16 C17 1.205(5)
C17 Si1 1.841(4)
C21 C22 1.394(5)
C21 C26 1.389(5)
C21 C40 1.437(5)
C22 C23 1.383(6)
C23 C24 1.360(6)
C24 C25 1.362(5)
C24 N1 1.480(5)
C25 C26 1.378(5)
C36 C37 1.194(5)
C36 C41 1.428(5)
C37 C38 1.431(5)
C38 C39 1.427(5)
C39 C40 1.195(5)
C41 C42 1.387(5)
C41 C46 1.403(5)
C42 C43 1.377(5)
C43 C44 1.368(6)
C44 C45 1.370(6)
C44 N2 1.482(5)
C45 C46 1.369(5)
C51 C52 1.395(5)
C51 C56 1.396(5)
C51 C65 1.491(4)
C52 C53 1.393(5)
C53 C54 1.384(7)
C54 C55 1.366(7)
C55 C56 1.377(6)
C65 C71 1.477(5)
C71 C72 1.400(5)
C71 C76 1.383(5)
C72 C73 1.388(5)
C73 C74 1.366(6)
C74 C75 1.383(6)
C75 C76 1.391(5)
C78 C81 1.475(5)
C78 C91 1.487(5)
C81 C82 1.390(6)
C81 C86 1.386(5)
C82 C83 1.374(7)
C83 C84 1.400(8)
C84 C85 1.328(8)
C85 C86 1.404(6)
C91 C92 1.392(6)
C91 C96 1.395(6)
C92 C93 1.380(6)
C93 C94 1.374(9)
C94 C95 1.373(9)
C95 C96 1.379(6)
C101 C102 1.518(7)
C101 C103 1.564(8)
C101 Si1 1.871(5)
C104 C105 1.397(10)
C104 C106 1.624(10)
C104 Si1 2.000(8)
C105 C120 1.465(16)
C106 C120 1.595(13)
C107 C108 1.551(9)
C107 C109 1.433(9)
C107 C121 1.538(18)
C107 C122 1.576(18)
C107 Si1 1.804(6)
C110 C111 1.550(10)
C110 C112 1.594(13)
C110 Si2 1.827(6)
C113 C114 1.536(11)
C113 C115 1.542(14)
C113 Si2 1.887(7)
C116 C117 1.460(9)
C116 C118 1.564(9)
C116 Si2 1.894(7)
C120 Si1 1.864(12)
C200 Cl1 1.640(15)
C200 Cl2 1.710(16)
N1 O1 1.208(5)
N1 O2 1.205(5)
N2 O3 1.227(5)
N2 O4 1.218(5)

loop_
_geom_torsion_atom_site_label_1
_geom_torsion_atom_site_label_2
_geom_torsion_atom_site_label_3
_geom_torsion_atom_site_label_4
_geom_torsion
C1 C2 C3 C4 14(2)
C1 C2 C3 C15 -162.4(19)
C1 C12 C78 C81 -169.9(4)
C1 C12 C78 C91 10.5(6)
C2 C1 C12 C11 -13.1(17)
C2 C1 C12 C78 164.7(14)
C2 C3 C4 C5 0(3)
C2 C3 C15 C14 -5.1(6)
C2 C3 C15 C16 171.5(3)
C3 C4 C5 C6 -20(4)
C3 C15 C16 C17 -122(4)
C4 C3 C15 C14 178.6(3)
C4 C3 C15 C16 -4.8(6)
C4 C5 C6 C7 18.8(16)
C4 C5 C6 C65 -159.9(14)
C5 C6 C7 C8 6(2)
C5 C6 C65 C51 169.1(3)
C5 C6 C65 C71 -11.8(6)
C6 C7 C8 C9 -17(4)
C6 C65 C71 C72 143.8(4)
C6 C65 C71 C76 -40.0(5)
C7 C6 C65 C51 -9.4(5)
C7 C6 C65 C71 169.7(3)
C7 C8 C9 C10 9(2)
C7 C8 C9 C38 -166.9(19)
C8 C9 C10 C11 -23(2)
C8 C9 C38 C37 179.1(3)
C8 C9 C38 C39 2.1(6)
C9 C10 C11 C12 26(4)
C9 C38 C39 C40 136(6)
C10 C9 C38 C37 3.2(6)
C10 C9 C38 C39 -173.8(3)
C10 C11 C12 C1 0(2)
C10 C11 C12 C78 -177(2)
C11 C12 C78 C81 7.6(6)
C11 C12 C78 C91 -172.0(4)
C12 C1 C2 C3 -3(3)
C12 C78 C81 C82 42.2(6)
C12 C78 C81 C86 -139.4(4)
C12 C78 C91 C92 52.4(5)
C12 C78 C91 C96 -131.7(4)
C13 C14 C15 C3 174(3)
C13 C14 C15 C16 -2(4)
C14 C13 Si2 C110 -82(2)
C14 C13 Si2 C113 36(2)
C14 C13 Si2 C116 155(2)
C14 C15 C16 C17 55(4)
C15 C3 C4 C5 177(2)
C15 C16 C17 Si1 38(6)
C16 C17 Si1 C101 69(3)
C16 C17 Si1 C104 -43(3)
C16 C17 Si1 C107 -168(3)
C16 C17 Si1 C120 -70(3)
C21 C22 C23 C24 -1.7(6)
C22 C21 C26 C25 0.9(6)
C22 C21 C40 C39 -58(35)
C22 C23 C24 C25 1.9(6)
C22 C23 C24 N1 -176.7(4)
C23 C24 C25 C26 -0.7(6)
C23 C24 N1 O1 -8.7(6)
C23 C24 N1 O2 171.2(4)
C24 C25 C26 C21 -0.7(6)
C25 C24 N1 O1 172.7(4)
C25 C24 N1 O2 -7.4(5)
C26 C21 C22 C23 0.3(6)
C26 C21 C40 C39 121(35)
C36 C37 C38 C9 175(6)
C36 C37 C38 C39 -8(6)
C36 C41 C42 C43 178.1(4)
C36 C41 C46 C45 -178.3(4)
C37 C36 C41 C42 -46(12)
C37 C36 C41 C46 134(11)
C37 C38 C39 C40 -41(6)
C38 C9 C10 C11 153.4(19)
C38 C39 C40 C21 35(39)
C40 C21 C22 C23 179.6(4)
C40 C21 C26 C25 -178.4(3)
C41 C36 C37 C38 77(14)
C41 C42 C43 C44 0.7(6)
C42 C41 C46 C45 1.8(6)
C42 C43 C44 C45 0.8(6)
C42 C43 C44 N2 -179.3(4)
C43 C44 C45 C46 -1.0(6)
C43 C44 N2 O3 -5.4(6)
C43 C44 N2 O4 174.6(4)
C44 C45 C46 C41 -0.3(6)
C45 C44 N2 O3 174.5(4)
C45 C44 N2 O4 -5.5(6)
C46 C41 C42 C43 -2.0(6)
C51 C52 C53 C54 -1.3(6)
C51 C65 C71 C72 -37.1(5)
C51 C65 C71 C76 139.1(3)
C52 C51 C56 C55 -0.8(6)
C52 C51 C65 C6 133.7(4)
C52 C51 C65 C71 -45.4(5)
C52 C53 C54 C55 0.1(7)
C53 C54 C55 C56 0.7(7)
C54 C55 C56 C51 -0.4(6)
C56 C51 C52 C53 1.6(5)
C56 C51 C65 C6 -48.2(5)
C56 C51 C65 C71 132.7(3)
C65 C6 C7 C8 -175(2)
C65 C51 C52 C53 179.7(3)
C65 C51 C56 C55 -178.9(4)
C65 C71 C72 C73 177.2(3)
C65 C71 C76 C75 -176.0(3)
C71 C72 C73 C74 -2.0(6)
C72 C71 C76 C75 0.3(5)
C72 C73 C74 C75 1.9(6)
C73 C74 C75 C76 -0.7(6)
C74 C75 C76 C71 -0.4(5)
C76 C71 C72 C73 0.9(5)
C78 C81 C82 C83 178.9(4)
C78 C81 C86 C85 -178.7(4)
C78 C91 C92 C93 175.0(4)
C78 C91 C96 C95 -176.9(4)
C81 C78 C91 C92 -127.2(4)
C81 C78 C91 C96 48.7(5)
C81 C82 C83 C84 0.0(8)
C82 C81 C86 C85 -0.2(6)
C82 C83 C84 C85 -0.7(8)
C83 C84 C85 C86 1.0(8)
C84 C85 C86 C81 -0.5(7)
C86 C81 C82 C83 0.4(6)
C91 C78 C81 C82 -138.2(4)
C91 C78 C81 C86 40.2(5)
C91 C92 C93 C94 1.4(8)
C92 C91 C96 C95 -0.9(6)
C92 C93 C94 C95 0.0(9)
C93 C94 C95 C96 -1.9(9)
C94 C95 C96 C91 2.3(8)
C96 C91 C92 C93 -1.0(6)
C102 C101 Si1 C17 -46.8(4)
C102 C101 Si1 C104 65.3(5)
C102 C101 Si1 C107 -165.5(4)
C102 C101 Si1 C120 78.5(8)
C103 C101 Si1 C17 -171.7(4)
C103 C101 Si1 C104 -59.6(5)
C103 C101 Si1 C107 69.5(5)
C103 C101 Si1 C120 -46.5(8)
C104 C105 C120 C106 -63.4(10)
C104 C105 C120 Si1 68.8(12)
C104 C106 C120 C105 58.6(11)
C104 C106 C120 Si1 -78.7(11)
C105 C104 C106 C120 -65.2(9)
C105 C104 Si1 C17 -30.1(8)
C105 C104 Si1 C101 -142.6(7)
C105 C104 Si1 C107 89.3(8)
C105 C104 Si1 C120 60.2(10)
C105 C120 Si1 C17 37.2(13)
C105 C120 Si1 C101 -88.9(11)
C105 C120 Si1 C104 -59.8(13)
C105 C120 Si1 C107 146.1(12)
C106 C104 C105 C120 63.0(10)
C106 C104 Si1 C17 -154.2(5)
C106 C104 Si1 C101 93.3(5)
C106 C104 Si1 C107 -34.8(6)
C106 C104 Si1 C120 -63.9(10)
C106 C120 Si1 C17 169.3(9)
C106 C120 Si1 C101 43.1(14)
C106 C120 Si1 C104 72.2(11)
C106 C120 Si1 C107 -81.8(11)
C108 C107 Si1 C17 60.5(5)
C108 C107 Si1 C101 178.5(5)
C108 C107 Si1 C104 -57.9(6)
C108 C107 Si1 C120 -45.1(6)
C109 C107 Si1 C17 -65.5(6)
C109 C107 Si1 C101 52.5(6)
C109 C107 Si1 C104 176.1(5)
C109 C107 Si1 C120 -171.2(7)
C111 C110 Si2 C13 165.4(8)
C111 C110 Si2 C113 50.9(9)
C111 C110 Si2 C116 -74.0(9)
C112 C110 Si2 C13 -64.7(5)
C112 C110 Si2 C113 -179.2(5)
C112 C110 Si2 C116 55.9(6)
C114 C113 Si2 C13 61.2(8)
C114 C113 Si2 C110 175.9(7)
C114 C113 Si2 C116 -57.7(8)
C115 C113 Si2 C13 -63.2(7)
C115 C113 Si2 C110 51.5(8)
C115 C113 Si2 C116 178.0(7)
C117 C116 Si2 C13 -29.0(7)
C117 C116 Si2 C110 -147.7(6)
C117 C116 Si2 C113 87.6(6)
C118 C116 Si2 C13 -156.0(6)
C118 C116 Si2 C110 85.4(7)
C118 C116 Si2 C113 -39.4(7)
C121 C107 Si1 C17 9(2)
C121 C107 Si1 C101 127(2)
C121 C107 Si1 C104 -109(2)
C121 C107 Si1 C120 -97(2)
C122 C107 Si1 C17 -125.5(15)
C122 C107 Si1 C101 -7.5(15)
C122 C107 Si1 C104 116.2(15)
C122 C107 Si1 C120 128.9(15)
N1 C24 C25 C26 177.9(3)
N2 C44 C45 C46 179.1(4)
Si1 C104 C105 C120 -56.2(9)
Si1 C104 C106 C120 61.3(9)
Si2 C13 C14 C15 -16(5)
